data_4073697
loop_
_publ_author_name
'Han, Yuan'
'Huynh, Han Vinh'
'Tan, Geok Kheng'

_publ_section_title
;
 Mono- vs Bis(carbene) Complexes:&#x00A0; A Detailed Study on
 Platinum(II)&#x2212;Benzimidazolin-2-ylidenes
;
_journal_issue 18
_journal_name_full Organometallics
_journal_page_first 4612
_journal_paper_doi 10.1021/om700543p
_journal_volume 26
_journal_year 2007
_chemical_formula_sum 'C31 H33 Br2 N2 P Pt'
_chemical_formula_weight 819.47
_chemical_name_systematic
; 
 ? 
;
_space_group_IT_number 14
_symmetry_cell_setting monoclinic
_symmetry_space_group_name_Hall '-P 2yn'
_symmetry_space_group_name_H-M 'P 1 21/n 1'
_atom_sites_solution_hydrogens geom
_atom_sites_solution_primary direct
_atom_sites_solution_secondary difmap
_audit_creation_method SHELXL-97
_cell_angle_alpha 90.00
_cell_angle_beta 94.7690(10)
_cell_angle_gamma 90.00
_cell_formula_units_Z 4
_cell_length_a 10.5275(5)
_cell_length_b 17.5069(8)
_cell_length_c 16.5319(7)
_cell_measurement_reflns_used 5731
_cell_measurement_temperature 223(2)
_cell_measurement_theta_max 27.17
_cell_measurement_theta_min 2.21
_cell_volume 3036.3(2)
_computing_cell_refinement 'Bruker SMART'
_computing_data_collection 'Bruker SMART'
_computing_data_reduction 'Bruker SAINT'
_computing_molecular_graphics 'Bruker SHELXTL'
_computing_publication_material 'Bruker SHELXTL'
_computing_structure_refinement 'SHELXL-97 (Sheldrick, 1997)'
_computing_structure_solution 'SHELXS-97 (Sheldrick, 1990)'
_diffrn_ambient_temperature 223(2)
_diffrn_measured_fraction_theta_full 0.999
_diffrn_measured_fraction_theta_max 0.999
_diffrn_measurement_device_type 'CCD area detector'
_diffrn_measurement_method 'phi and omega scans'
_diffrn_radiation_monochromator graphite
_diffrn_radiation_source 'fine-focus sealed tube'
_diffrn_radiation_type MoK\a
_diffrn_radiation_wavelength 0.71073
_diffrn_reflns_av_R_equivalents 0.0391
_diffrn_reflns_av_sigmaI/netI 0.0439
_diffrn_reflns_limit_h_max 12
_diffrn_reflns_limit_h_min -13
_diffrn_reflns_limit_k_max 22
_diffrn_reflns_limit_k_min -18
_diffrn_reflns_limit_l_max 21
_diffrn_reflns_limit_l_min -21
_diffrn_reflns_number 21495
_diffrn_reflns_theta_full 27.50
_diffrn_reflns_theta_max 27.50
_diffrn_reflns_theta_min 1.70
_exptl_absorpt_coefficient_mu 7.328
_exptl_absorpt_correction_T_max 0.3219
_exptl_absorpt_correction_T_min 0.1576
_exptl_absorpt_correction_type 'Sadabs, (Sheldrick 2001)'
_exptl_crystal_colour Colourless
_exptl_crystal_density_diffrn 1.793
_exptl_crystal_density_meas 0
_exptl_crystal_density_method 'not measured'
_exptl_crystal_description Block
_exptl_crystal_F_000 1584
_exptl_crystal_size_max 0.40
_exptl_crystal_size_mid 0.24
_exptl_crystal_size_min 0.20
_refine_diff_density_max 1.685
_refine_diff_density_min -1.178
_refine_diff_density_rms 0.136
_refine_ls_extinction_method none
_refine_ls_goodness_of_fit_ref 1.053
_refine_ls_hydrogen_treatment mixed
_refine_ls_matrix_type full
_refine_ls_number_parameters 338
_refine_ls_number_reflns 6985
_refine_ls_number_restraints 0
_refine_ls_restrained_S_all 1.053
_refine_ls_R_factor_all 0.0412
_refine_ls_R_factor_gt 0.0319
_refine_ls_shift/su_max 0.003
_refine_ls_shift/su_mean 0.000
_refine_ls_structure_factor_coef Fsqd
_refine_ls_weighting_details 'calc w=1/[\s^2^(Fo^2^)+(0.0384P)^2^+0.5935P] where P=(Fo^2^+2Fc^2^)/3'
_refine_ls_weighting_scheme calc
_refine_ls_wR_factor_gt 0.0753
_refine_ls_wR_factor_ref 0.0783
_reflns_number_gt 5892
_reflns_number_total 6985
_reflns_threshold_expression >2sigma(I)
_cod_data_source_file om700543p-file003.cif
_cod_data_source_block 7259
_cod_depositor_comments
;
The following automatic conversions were performed:

'_symmetry_cell_setting' value 'Monoclinic' changed to 'monoclinic'
according to /home/saulius/struct/CIF-dictionaries/cif_core.dic
dictionary named 'cif_core.dic' version 2.4.1 from 2010-06-29.

Automatic conversion script
Id: cif_fix_values 1715 2011-07-08 13:25:40Z adriana 
;
_cod_original_sg_symbol_H-M P2(1)/n
_cod_database_code 4073697

loop_
_symmetry_equiv_pos_as_xyz
'x, y, z'
'-x+1/2, y+1/2, -z+1/2'
'-x, -y, -z'
'x-1/2, -y-1/2, z-1/2'

loop_
_atom_site_label
_atom_site_type_symbol
_atom_site_fract_x
_atom_site_fract_y
_atom_site_fract_z
_atom_site_U_iso_or_equiv
_atom_site_adp_type
_atom_site_occupancy
_atom_site_symmetry_multiplicity
_atom_site_calc_flag
_atom_site_refinement_flags
Pt1 Pt 1.029630(14) 0.828020(9) 0.131802(9) 0.01934(6) Uani 1 1 d .
Br1 Br 1.24473(4) 0.80339(3) 0.08646(3) 0.03583(12) Uani 1 1 d .
Br2 Br 1.10418(5) 0.95119(3) 0.19301(3) 0.03929(13) Uani 1 1 d .
P1 P 0.95337(10) 0.72043(6) 0.07376(6) 0.0196(2) Uani 1 1 d .
N1 N 0.7770(3) 0.9035(2) 0.1219(2) 0.0247(8) Uani 1 1 d .
N2 N 0.8131(3) 0.84365(19) 0.2368(2) 0.0239(8) Uani 1 1 d .
C1 C 0.8618(4) 0.8587(2) 0.1659(2) 0.0206(8) Uani 1 1 d .
C2 C 0.6741(4) 0.9178(2) 0.1661(3) 0.0267(9) Uani 1 1 d .
C3 C 0.5641(5) 0.9610(3) 0.1497(3) 0.0418(13) Uani 1 1 d .
H3 H 0.5487 0.9870 0.1000 0.050 Uiso 1 1 calc R
C4 C 0.4781(5) 0.9648(3) 0.2086(3) 0.0453(13) Uani 1 1 d .
H4 H 0.4023 0.9928 0.1984 0.054 Uiso 1 1 calc R
C5 C 0.5023(5) 0.9279(3) 0.2818(3) 0.0436(13) Uani 1 1 d .
H5 H 0.4433 0.9324 0.3212 0.052 Uiso 1 1 calc R
C6 C 0.6105(5) 0.8848(3) 0.2989(3) 0.0359(11) Uani 1 1 d .
H6 H 0.6258 0.8595 0.3489 0.043 Uiso 1 1 calc R
C7 C 0.6960(4) 0.8799(2) 0.2398(3) 0.0240(9) Uani 1 1 d .
C8 C 0.8022(5) 0.9386(3) 0.0422(3) 0.0332(11) Uani 1 1 d .
H8 H 0.8852 0.9185 0.0277 0.040 Uiso 1 1 calc R
C9 C 0.7036(5) 0.9142(4) -0.0243(3) 0.0491(15) Uani 1 1 d .
H9A H 0.7037 0.8590 -0.0288 0.074 Uiso 1 1 calc R
H9B H 0.7236 0.9366 -0.0753 0.074 Uiso 1 1 calc R
H9C H 0.6200 0.9314 -0.0113 0.074 Uiso 1 1 calc R
C10 C 0.8171(6) 1.0237(3) 0.0512(4) 0.0543(15) Uani 1 1 d .
H10A H 0.7375 1.0457 0.0657 0.081 Uiso 1 1 calc R
H10B H 0.8393 1.0454 0.0003 0.081 Uiso 1 1 calc R
H10C H 0.8840 1.0348 0.0935 0.081 Uiso 1 1 calc R
C11 C 0.8846(5) 0.8011(3) 0.3043(3) 0.0310(10) Uani 1 1 d .
H11 H 0.9623 0.7800 0.2827 0.037 Uiso 1 1 calc R
C12 C 0.8077(6) 0.7334(3) 0.3325(3) 0.0459(14) Uani 1 1 d .
H12A H 0.7470 0.7513 0.3693 0.069 Uiso 1 1 calc R
H12B H 0.8649 0.6967 0.3604 0.069 Uiso 1 1 calc R
H12C H 0.7624 0.7092 0.2859 0.069 Uiso 1 1 calc R
C13 C 0.9277(6) 0.8550(4) 0.3727(3) 0.0470(14) Uani 1 1 d .
H13A H 0.9763 0.8965 0.3516 0.071 Uiso 1 1 calc R
H13B H 0.9808 0.8276 0.4138 0.071 Uiso 1 1 calc R
H13C H 0.8538 0.8755 0.3965 0.071 Uiso 1 1 calc R
C1A C 0.9105(4) 0.7349(3) -0.0339(2) 0.0252(9) Uani 1 1 d .
C2A C 0.8163(5) 0.6928(3) -0.0776(3) 0.0328(11) Uani 1 1 d .
H2A H 0.7710 0.6553 -0.0512 0.039 Uiso 1 1 calc R
C3A C 0.7888(5) 0.7056(3) -0.1596(3) 0.0432(13) Uani 1 1 d .
H3A H 0.7250 0.6767 -0.1887 0.052 Uiso 1 1 calc R
C4A C 0.8543(5) 0.7603(3) -0.1988(3) 0.0446(14) Uani 1 1 d .
H4A H 0.8359 0.7683 -0.2548 0.053 Uiso 1 1 calc R
C5A C 0.9464(5) 0.8031(3) -0.1567(3) 0.0405(12) Uani 1 1 d .
H5A H 0.9898 0.8412 -0.1835 0.049 Uiso 1 1 calc R
C6A C 0.9754(5) 0.7902(3) -0.0745(3) 0.0306(10) Uani 1 1 d .
H6A H 1.0397 0.8191 -0.0459 0.037 Uiso 1 1 calc R
C1B C 0.8096(4) 0.6783(2) 0.1105(3) 0.0243(9) Uani 1 1 d .
C2B C 0.6932(4) 0.7152(3) 0.0981(3) 0.0330(11) Uani 1 1 d .
H2B H 0.6889 0.7630 0.0722 0.040 Uiso 1 1 calc R
C3B C 0.5837(5) 0.6829(3) 0.1231(3) 0.0424(13) Uani 1 1 d .
H3B H 0.5055 0.7086 0.1136 0.051 Uiso 1 1 calc R
C4B C 0.5881(5) 0.6128(3) 0.1623(3) 0.0413(13) Uani 1 1 d .
H4B H 0.5134 0.5904 0.1788 0.050 Uiso 1 1 calc R
C5B C 0.7039(5) 0.5767(3) 0.1765(3) 0.0425(13) Uani 1 1 d .
H5B H 0.7083 0.5296 0.2039 0.051 Uiso 1 1 calc R
C6B C 0.8146(5) 0.6089(3) 0.1508(3) 0.0323(10) Uani 1 1 d .
H6B H 0.8930 0.5835 0.1608 0.039 Uiso 1 1 calc R
C1C C 1.0676(4) 0.6425(2) 0.0825(2) 0.0218(8) Uani 1 1 d .
C2C C 1.0856(4) 0.5934(3) 0.0186(3) 0.0292(10) Uani 1 1 d .
H2C H 1.0359 0.5984 -0.0310 0.035 Uiso 1 1 calc R
C3C C 1.1780(5) 0.5364(3) 0.0287(3) 0.0428(13) Uani 1 1 d .
H3C H 1.1914 0.5034 -0.0146 0.051 Uiso 1 1 calc R
C4C C 1.2493(4) 0.5282(3) 0.1009(3) 0.0373(12) Uani 1 1 d .
H4C H 1.3122 0.4901 0.1068 0.045 Uiso 1 1 calc R
C5C C 1.2297(4) 0.5754(3) 0.1652(3) 0.0343(11) Uani 1 1 d .
H5C H 1.2771 0.5684 0.2153 0.041 Uiso 1 1 calc R
C6C C 1.1400(4) 0.6334(3) 0.1560(3) 0.0290(10) Uani 1 1 d .
H6C H 1.1281 0.6665 0.1995 0.035 Uiso 1 1 calc R

loop_
_atom_site_aniso_label
_atom_site_aniso_U_11
_atom_site_aniso_U_22
_atom_site_aniso_U_33
_atom_site_aniso_U_23
_atom_site_aniso_U_13
_atom_site_aniso_U_12
Pt1 0.01868(9) 0.02013(10) 0.01872(9) -0.00003(6) -0.00142(6) -0.00019(6)
Br1 0.0266(3) 0.0402(3) 0.0406(3) 0.0050(2) 0.0025(2) 0.0018(2)
Br2 0.0390(3) 0.0330(3) 0.0454(3) -0.0132(2) 0.0010(2) -0.0099(2)
P1 0.0185(5) 0.0200(6) 0.0198(5) -0.0004(4) -0.0010(4) 0.0016(4)
N1 0.027(2) 0.024(2) 0.0232(17) 0.0041(15) 0.0005(15) 0.0051(15)
N2 0.026(2) 0.0182(19) 0.0266(18) 0.0008(14) 0.0001(15) 0.0031(14)
C1 0.028(2) 0.015(2) 0.0184(19) -0.0042(16) -0.0039(16) 0.0028(16)
C2 0.026(2) 0.023(2) 0.030(2) 0.0005(18) 0.0014(18) 0.0039(17)
C3 0.034(3) 0.048(3) 0.043(3) 0.000(2) -0.001(2) 0.013(2)
C4 0.027(3) 0.051(4) 0.059(3) -0.005(3) 0.006(2) 0.017(2)
C5 0.041(3) 0.040(3) 0.051(3) -0.001(3) 0.019(3) 0.002(2)
C6 0.038(3) 0.031(3) 0.040(3) 0.003(2) 0.012(2) 0.004(2)
C7 0.022(2) 0.020(2) 0.030(2) -0.0011(18) 0.0004(17) -0.0001(16)
C8 0.037(3) 0.035(3) 0.028(2) 0.012(2) 0.004(2) 0.012(2)
C9 0.051(4) 0.065(4) 0.030(3) 0.010(3) -0.007(2) 0.020(3)
C10 0.062(4) 0.040(3) 0.062(4) 0.016(3) 0.011(3) 0.006(3)
C11 0.033(3) 0.037(3) 0.023(2) 0.007(2) 0.0019(19) 0.009(2)
C12 0.064(4) 0.035(3) 0.040(3) 0.012(2) 0.013(3) 0.007(3)
C13 0.052(4) 0.060(4) 0.027(3) 0.000(3) -0.007(2) -0.002(3)
C1A 0.024(2) 0.030(2) 0.021(2) -0.0032(18) -0.0057(17) 0.0065(18)
C2A 0.034(3) 0.032(3) 0.031(2) -0.002(2) -0.004(2) 0.002(2)
C3A 0.035(3) 0.054(3) 0.037(3) -0.019(3) -0.017(2) 0.013(2)
C4A 0.054(4) 0.057(4) 0.020(2) -0.002(2) -0.009(2) 0.015(3)
C5A 0.052(3) 0.047(3) 0.022(2) 0.006(2) 0.000(2) 0.005(3)
C6A 0.034(3) 0.036(3) 0.022(2) 0.000(2) 0.0003(18) 0.004(2)
C1B 0.023(2) 0.023(2) 0.027(2) -0.0046(18) 0.0005(17) -0.0022(17)
C2B 0.028(3) 0.032(3) 0.039(3) -0.003(2) 0.000(2) -0.0006(19)
C3B 0.018(3) 0.056(4) 0.053(3) -0.016(3) 0.003(2) 0.002(2)
C4B 0.030(3) 0.046(3) 0.048(3) -0.009(3) 0.010(2) -0.013(2)
C5B 0.046(3) 0.034(3) 0.049(3) -0.001(2) 0.015(3) -0.010(2)
C6B 0.032(3) 0.026(3) 0.040(3) -0.001(2) 0.006(2) -0.0014(19)
C1C 0.018(2) 0.018(2) 0.029(2) 0.0045(17) 0.0008(17) 0.0014(16)
C2C 0.028(2) 0.029(3) 0.030(2) -0.0018(19) 0.0001(19) 0.0010(19)
C3C 0.036(3) 0.033(3) 0.061(3) -0.010(3) 0.013(3) 0.007(2)
C4C 0.023(3) 0.025(3) 0.064(3) 0.002(2) 0.005(2) 0.0056(19)
C5C 0.029(3) 0.026(3) 0.046(3) 0.011(2) -0.007(2) 0.0028(19)
C6C 0.026(2) 0.026(2) 0.034(2) 0.000(2) -0.0011(19) 0.0046(18)

loop_
_atom_type_symbol
_atom_type_description
_atom_type_scat_dispersion_real
_atom_type_scat_dispersion_imag
_atom_type_scat_source
C C 0.0033 0.0016 'International Tables Vol C Tables 4.2.6.8 and 6.1.1.4'
H H 0.0000 0.0000 'International Tables Vol C Tables 4.2.6.8 and 6.1.1.4'
N N 0.0061 0.0033 'International Tables Vol C Tables 4.2.6.8 and 6.1.1.4'
P P 0.1023 0.0942 'International Tables Vol C Tables 4.2.6.8 and 6.1.1.4'
Br Br -0.2901 2.4595 'International Tables Vol C Tables 4.2.6.8 and 6.1.1.4'
Pt Pt -1.7033 8.3905 'International Tables Vol C Tables 4.2.6.8 and 6.1.1.4'

loop_
_geom_angle_atom_site_label_1
_geom_angle_atom_site_label_2
_geom_angle_atom_site_label_3
_geom_angle
C1 Pt1 P1 93.06(12)
C1 Pt1 Br1 174.20(12)
P1 Pt1 Br1 91.61(3)
C1 Pt1 Br2 84.71(12)
P1 Pt1 Br2 176.94(3)
Br1 Pt1 Br2 90.490(18)
C1C P1 C1A 106.96(19)
C1C P1 C1B 103.3(2)
C1A P1 C1B 103.7(2)
C1C P1 Pt1 112.81(14)
C1A P1 Pt1 110.74(15)
C1B P1 Pt1 118.35(14)
C1 N1 C2 109.4(3)
C1 N1 C8 123.6(4)
C2 N1 C8 126.6(4)
C1 N2 C7 110.2(3)
C1 N2 C11 123.0(4)
C7 N2 C11 126.5(4)
N2 C1 N1 107.4(4)
N2 C1 Pt1 127.7(3)
N1 C1 Pt1 124.8(3)
N1 C2 C7 107.3(4)
N1 C2 C3 132.3(4)
C7 C2 C3 120.4(4)
C4 C3 C2 118.1(5)
C5 C4 C3 120.8(5)
C6 C5 C4 121.8(5)
C5 C6 C7 117.7(5)
C6 C7 C2 121.3(4)
C6 C7 N2 133.1(4)
C2 C7 N2 105.6(4)
N1 C8 C10 110.1(4)
N1 C8 C9 111.3(4)
C10 C8 C9 114.4(4)
N2 C11 C13 110.3(4)
N2 C11 C12 111.6(4)
C13 C11 C12 112.9(4)
C6A C1A C2A 118.5(4)
C6A C1A P1 118.6(3)
C2A C1A P1 123.0(4)
C3A C2A C1A 120.5(5)
C4A C3A C2A 120.3(5)
C5A C4A C3A 120.3(4)
C4A C5A C6A 119.9(5)
C5A C6A C1A 120.6(5)
C6B C1B C2B 118.6(4)
C6B C1B P1 120.9(3)
C2B C1B P1 120.5(3)
C3B C2B C1B 121.1(5)
C2B C3B C4B 120.4(5)
C5B C4B C3B 118.8(5)
C4B C5B C6B 120.9(5)
C1B C6B C5B 120.2(5)
C2C C1C C6C 119.6(4)
C2C C1C P1 122.5(3)
C6C C1C P1 117.9(3)
C1C C2C C3C 119.4(4)
C4C C3C C2C 120.5(5)
C3C C4C C5C 120.4(4)
C4C C5C C6C 120.0(4)
C5C C6C C1C 120.0(4)

loop_
_geom_bond_atom_site_label_1
_geom_bond_atom_site_label_2
_geom_bond_distance
Pt1 C1 1.973(4)
Pt1 P1 2.2327(11)
Pt1 Br1 2.4815(5)
Pt1 Br2 2.4815(5)
P1 C1C 1.816(4)
P1 C1A 1.817(4)
P1 C1B 1.832(4)
N1 C1 1.354(5)
N1 C2 1.378(5)
N1 C8 1.498(5)
N2 C1 1.345(5)
N2 C7 1.391(5)
N2 C11 1.493(5)
C2 C7 1.390(6)
C2 C3 1.391(6)
C3 C4 1.385(7)
C4 C5 1.377(7)
C5 C6 1.377(7)
C6 C7 1.385(6)
C8 C10 1.504(7)
C8 C9 1.509(7)
C11 C13 1.514(7)
C11 C12 1.530(7)
C1A C6A 1.388(6)
C1A C2A 1.390(6)
C2A C3A 1.380(7)
C3A C4A 1.373(8)
C4A C5A 1.368(8)
C5A C6A 1.387(6)
C1B C6B 1.384(6)
C1B C2B 1.385(6)
C2B C3B 1.378(7)
C3B C4B 1.387(8)
C4B C5B 1.376(7)
C5B C6B 1.393(7)
C1C C2C 1.387(6)
C1C C6C 1.389(6)
C2C C3C 1.394(6)
C3C C4C 1.364(7)
C4C C5C 1.374(7)
C5C C6C 1.386(6)
